data_1516837
loop_
_publ_author_name
'Yuan, Ji-Wen'
'Qiu, Han-Yue'
'Wang, Peng-Fei'
'Makawana, Jigar A.'
'Yang, Yong-An'
'Zhang, Fei'
'Yin, Yong'
'Lin, Jie'
'Wang, Zhong-Chang'
'Zhu, Hai-Liang'

_publ_section_title
;
 Synthesis of caffeic acid amides bearing
 2,3,4,5-tetra-hydrobenzo[b][1,4]dioxocine moieties and their biological
 evaluation as antitumor agents.
;
_journal_issue 6
_journal_name_full 'Molecules (Basel, Switzerland)'
_journal_page_first 7269
_journal_page_last 7286
_journal_paper_doi 10.3390/molecules19067269
_journal_volume 19
_journal_year 2014
_chemical_formula_sum 'C21 H23 N O4'
_chemical_formula_weight 353.42
_chemical_name_systematic
; 
 ? 
;
_space_group_IT_number 15
_symmetry_space_group_name_Hall '-C 2yc'
_symmetry_space_group_name_H-M 'C 1 2/c 1'
_atom_sites_solution_hydrogens geom
_atom_sites_solution_primary direct
_atom_sites_solution_secondary difmap
_audit_creation_method SHELXL-97
_cell_angle_alpha 90.00
_cell_angle_beta 133.339(4)
_cell_angle_gamma 90.00
_cell_formula_units_Z 8
_cell_length_a 26.838(5)
_cell_length_b 9.9597(16)
_cell_length_c 18.698(3)
_cell_measurement_temperature 273(2)
_cell_volume 3635.0(11)
_computing_structure_refinement 'SHELXL-97 (Sheldrick, 1997)'
_computing_structure_solution 'SHELXS-97 (Sheldrick, 1990)'
_diffrn_ambient_temperature 273(2)
_diffrn_measured_fraction_theta_full 0.988
_diffrn_measured_fraction_theta_max 0.988
_diffrn_radiation_monochromator graphite
_diffrn_radiation_source 'fine-focus sealed tube'
_diffrn_radiation_type MoK\a
_diffrn_radiation_wavelength 0.71073
_diffrn_reflns_av_R_equivalents 0.1279
_diffrn_reflns_av_sigmaI/netI 0.1345
_diffrn_reflns_limit_h_max 32
_diffrn_reflns_limit_h_min -32
_diffrn_reflns_limit_k_max 12
_diffrn_reflns_limit_k_min -12
_diffrn_reflns_limit_l_max 21
_diffrn_reflns_limit_l_min -22
_diffrn_reflns_number 17808
_diffrn_reflns_theta_full 25.97
_diffrn_reflns_theta_max 25.97
_diffrn_reflns_theta_min 2.09
_exptl_absorpt_coefficient_mu 0.127
_exptl_crystal_density_diffrn 1.415
_exptl_crystal_density_method 'not measured'
_exptl_crystal_F_000 1584
_refine_diff_density_max 0.181
_refine_diff_density_min -0.202
_refine_diff_density_rms 0.048
_refine_ls_extinction_method none
_refine_ls_goodness_of_fit_ref 0.984
_refine_ls_hydrogen_treatment mixed
_refine_ls_matrix_type full
_refine_ls_number_parameters 236
_refine_ls_number_reflns 3512
_refine_ls_number_restraints 0
_refine_ls_restrained_S_all 0.984
_refine_ls_R_factor_all 0.1965
_refine_ls_R_factor_gt 0.0575
_refine_ls_shift/su_max 0.000
_refine_ls_shift/su_mean 0.000
_refine_ls_structure_factor_coef Fsqd
_refine_ls_weighting_details 'calc w=1/[\s^2^(Fo^2^)+(0.0505P)^2^+0.0000P] where P=(Fo^2^+2Fc^2^)/3'
_refine_ls_weighting_scheme calc
_refine_ls_wR_factor_gt 0.0984
_refine_ls_wR_factor_ref 0.1310
_reflns_number_gt 1499
_reflns_number_total 3512
_reflns_threshold_expression >2sigma(I)
_cod_data_source_file s1.cif
_cod_data_source_block mo_nj_yjw_73_0m
_cod_original_cell_volume 3635.0(10)
_cod_database_code 1516837

loop_
_symmetry_equiv_pos_as_xyz
'x, y, z'
'-x, y, -z+1/2'
'x+1/2, y+1/2, z'
'-x+1/2, y+1/2, -z+1/2'
'-x, -y, -z'
'x, -y, z-1/2'
'-x+1/2, -y+1/2, -z'
'x+1/2, -y+1/2, z-1/2'

loop_
_atom_site_label
_atom_site_type_symbol
_atom_site_fract_x
_atom_site_fract_y
_atom_site_fract_z
_atom_site_U_iso_or_equiv
_atom_site_adp_type
_atom_site_occupancy
_atom_site_symmetry_multiplicity
_atom_site_calc_flag
_atom_site_refinement_flags
O1 O 1.04315(9) 0.39860(16) 1.19096(13) 0.0553(5) Uani 1 1 d .
O4 O 0.39287(10) 0.28583(18) 0.19626(13) 0.0636(6) Uani 1 1 d .
O3 O 0.41672(10) 0.55668(18) 0.26765(14) 0.0646(6) Uani 1 1 d .
O2 O 0.75238(9) 0.51584(18) 0.77374(13) 0.0657(6) Uani 1 1 d .
N1 N 0.78951(11) 0.3011(2) 0.81461(15) 0.0557(7) Uani 1 1 d .
H1 H 0.7787 0.2186 0.7963 0.067 Uiso 1 1 calc R
C1 C 0.85443(15) 0.3279(2) 0.9106(2) 0.0464(7) Uani 1 1 d .
C2 C 0.98282(15) 0.3738(2) 1.0972(2) 0.0455(7) Uani 1 1 d .
C3 C 0.68451(14) 0.3454(3) 0.6520(2) 0.0516(8) Uani 1 1 d .
H3 H 0.6829 0.2545 0.6391 0.062 Uiso 1 1 calc R
C4 C 0.92453(15) 0.3897(3) 1.0796(2) 0.0569(8) Uani 1 1 d .
H4 H 0.9278 0.4163 1.1304 0.068 Uiso 1 1 calc R
C5 C 0.50185(15) 0.2291(3) 0.3480(2) 0.0539(8) Uani 1 1 d .
H5 H 0.4953 0.1429 0.3236 0.065 Uiso 1 1 calc R
C6 C 0.63350(14) 0.4226(3) 0.5813(2) 0.0552(8) Uani 1 1 d .
H6 H 0.6370 0.5125 0.5977 0.066 Uiso 1 1 calc R
C7 C 0.45096(14) 0.3245(3) 0.28850(19) 0.0488(8) Uani 1 1 d .
C8 C 0.52218(15) 0.4826(3) 0.4193(2) 0.0557(8) Uani 1 1 d .
H8 H 0.5287 0.5691 0.4433 0.067 Uiso 1 1 calc R
C9 C 0.56159(14) 0.2590(3) 0.44200(19) 0.0521(8) Uani 1 1 d .
H9 H 0.5952 0.1936 0.4801 0.063 Uiso 1 1 calc R
C10 C 0.57234(14) 0.3864(3) 0.48092(19) 0.0486(7) Uani 1 1 d .
C11 C 1.10528(14) 0.3883(3) 1.2116(2) 0.0638(9) Uani 1 1 d .
H11A H 1.1027 0.4448 1.1669 0.077 Uiso 1 1 calc R
H11B H 1.1124 0.2962 1.2034 0.077 Uiso 1 1 calc R
C12 C 0.91258(17) 0.3130(3) 0.9287(2) 0.0602(8) Uani 1 1 d .
H12 H 0.9091 0.2868 0.8777 0.072 Uiso 1 1 calc R
C13 C 0.97717(15) 0.3358(3) 1.0215(2) 0.0602(8) Uani 1 1 d .
H13 H 1.0162 0.3253 1.0320 0.072 Uiso 1 1 calc R
C14 C 0.74392(14) 0.3962(3) 0.7506(2) 0.0502(8) Uani 1 1 d .
C15 C 0.46297(14) 0.4540(3) 0.3237(2) 0.0499(8) Uani 1 1 d .
C16 C 1.16323(14) 0.4330(3) 1.3159(2) 0.0787(10) Uani 1 1 d .
H16A H 1.1548 0.5229 1.3238 0.118 Uiso 1 1 calc R
H16B H 1.2053 0.4307 1.3308 0.118 Uiso 1 1 calc R
H16C H 1.1666 0.3740 1.3597 0.118 Uiso 1 1 calc R
C17 C 0.86088(15) 0.3666(3) 0.9871(2) 0.0595(8) Uani 1 1 d .
H17 H 0.8218 0.3775 0.9764 0.071 Uiso 1 1 calc R
C18 C 0.32696(14) 0.3351(3) 0.1552(2) 0.0686(9) Uani 1 1 d .
H18A H 0.3326 0.3851 0.2049 0.082 Uiso 1 1 calc R
H18B H 0.2968 0.2598 0.1349 0.082 Uiso 1 1 calc R
C19 C 0.29548(15) 0.4241(3) 0.0684(2) 0.0812(11) Uani 1 1 d .
H19A H 0.2463 0.4257 0.0273 0.097 Uiso 1 1 calc R
H19B H 0.3038 0.3846 0.0299 0.097 Uiso 1 1 calc R
C20 C 0.39770(15) 0.5811(3) 0.1755(2) 0.0722(10) Uani 1 1 d .
H20A H 0.4203 0.5167 0.1668 0.087 Uiso 1 1 calc R
H20B H 0.4120 0.6705 0.1754 0.087 Uiso 1 1 calc R
C21 C 0.32152(15) 0.5681(3) 0.0931(2) 0.0839(11) Uani 1 1 d .
H21A H 0.3076 0.6099 0.0348 0.101 Uiso 1 1 calc R
H21B H 0.2999 0.6171 0.1105 0.101 Uiso 1 1 calc R

loop_
_atom_site_aniso_label
_atom_site_aniso_U_11
_atom_site_aniso_U_22
_atom_site_aniso_U_33
_atom_site_aniso_U_23
_atom_site_aniso_U_13
_atom_site_aniso_U_12
O1 0.0415(13) 0.0599(12) 0.0471(13) -0.0042(10) 0.0237(12) -0.0017(10)
O4 0.0473(13) 0.0634(13) 0.0517(13) -0.0111(11) 0.0230(12) 0.0016(11)
O3 0.0633(14) 0.0518(12) 0.0496(13) 0.0041(10) 0.0275(12) 0.0119(11)
O2 0.0667(15) 0.0397(12) 0.0546(13) -0.0003(10) 0.0277(12) -0.0005(10)
N1 0.0533(16) 0.0345(13) 0.0424(15) -0.0013(12) 0.0186(14) -0.0019(12)
C1 0.047(2) 0.0389(17) 0.0402(18) 0.0017(13) 0.0249(18) -0.0016(14)
C2 0.045(2) 0.0396(17) 0.0417(19) 0.0021(14) 0.0260(18) 0.0009(15)
C3 0.052(2) 0.0418(17) 0.0446(18) -0.0017(15) 0.0270(18) -0.0043(15)
C4 0.052(2) 0.067(2) 0.046(2) -0.0113(16) 0.0315(19) -0.0072(17)
C5 0.057(2) 0.0423(17) 0.053(2) -0.0027(16) 0.0342(18) 0.0000(16)
C6 0.058(2) 0.0405(17) 0.0485(19) -0.0013(15) 0.0296(19) -0.0021(16)
C7 0.047(2) 0.0479(19) 0.0392(18) -0.0045(16) 0.0246(18) -0.0026(16)
C8 0.059(2) 0.0420(17) 0.050(2) -0.0016(16) 0.0312(19) -0.0023(17)
C9 0.052(2) 0.0471(18) 0.0447(19) 0.0037(15) 0.0282(18) 0.0061(15)
C10 0.0477(19) 0.0433(17) 0.0397(17) -0.0006(16) 0.0242(17) -0.0035(16)
C11 0.053(2) 0.060(2) 0.062(2) 0.0040(17) 0.0330(19) -0.0010(17)
C12 0.066(2) 0.063(2) 0.051(2) -0.0089(16) 0.040(2) -0.0025(18)
C13 0.049(2) 0.070(2) 0.056(2) -0.0055(16) 0.034(2) 0.0001(16)
C14 0.052(2) 0.0414(18) 0.0464(19) 0.0039(16) 0.0296(18) -0.0021(16)
C15 0.046(2) 0.0430(18) 0.0453(19) 0.0050(16) 0.0252(18) 0.0058(16)
C16 0.047(2) 0.086(2) 0.065(2) -0.0046(18) 0.0237(19) -0.0103(18)
C17 0.046(2) 0.073(2) 0.054(2) -0.0059(17) 0.0318(19) -0.0033(16)
C18 0.045(2) 0.061(2) 0.070(2) -0.0078(18) 0.0282(19) -0.0055(17)
C19 0.054(2) 0.077(2) 0.055(2) -0.0041(19) 0.0152(19) 0.0044(19)
C20 0.060(2) 0.065(2) 0.059(2) 0.0177(17) 0.029(2) 0.0033(18)
C21 0.068(3) 0.069(2) 0.063(2) 0.0079(18) 0.025(2) 0.0028(19)

loop_
_atom_type_symbol
_atom_type_description
_atom_type_scat_dispersion_real
_atom_type_scat_dispersion_imag
_atom_type_scat_source
C C 0.0033 0.0016 'International Tables Vol C Tables 4.2.6.8 and 6.1.1.4'
H H 0.0000 0.0000 'International Tables Vol C Tables 4.2.6.8 and 6.1.1.4'
N N 0.0061 0.0033 'International Tables Vol C Tables 4.2.6.8 and 6.1.1.4'
O O 0.0106 0.0060 'International Tables Vol C Tables 4.2.6.8 and 6.1.1.4'

loop_
_geom_angle_atom_site_label_1
_geom_angle_atom_site_label_2
_geom_angle_atom_site_label_3
_geom_angle
C2 O1 C11 117.9(2)
C7 O4 C18 119.7(2)
C15 O3 C20 115.4(2)
C14 N1 C1 124.5(2)
C12 C1 C17 118.0(3)
C12 C1 N1 119.6(3)
C17 C1 N1 122.4(3)
O1 C2 C13 124.8(3)
O1 C2 C4 116.1(3)
C13 C2 C4 119.1(3)
C6 C3 C14 122.9(3)
C2 C4 C17 120.6(3)
C9 C5 C7 121.4(2)
C3 C6 C10 128.7(3)
O4 C7 C15 123.8(3)
O4 C7 C5 117.5(2)
C15 C7 C5 118.6(3)
C15 C8 C10 122.1(3)
C5 C9 C10 120.6(3)
C8 C10 C9 117.4(2)
C8 C10 C6 119.5(3)
C9 C10 C6 123.1(3)
O1 C11 C16 107.7(2)
C1 C12 C13 121.8(3)
C2 C13 C12 119.5(3)
O2 C14 N1 122.1(2)
O2 C14 C3 123.5(2)
N1 C14 C3 114.4(2)
O3 C15 C8 117.9(2)
O3 C15 C7 122.5(3)
C8 C15 C7 119.6(2)
C1 C17 C4 121.0(3)
O4 C18 C19 110.5(3)
C18 C19 C21 115.3(2)
O3 C20 C21 109.1(3)
C20 C21 C19 114.3(2)

loop_
_geom_bond_atom_site_label_1
_geom_bond_atom_site_label_2
_geom_bond_distance
O1 C2 1.364(3)
O1 C11 1.434(3)
O4 C7 1.365(3)
O4 C18 1.447(3)
O3 C15 1.378(3)
O3 C20 1.443(3)
O2 C14 1.234(3)
N1 C14 1.348(3)
N1 C1 1.427(3)
C1 C12 1.359(3)
C1 C17 1.372(3)
C2 C13 1.369(3)
C2 C4 1.369(3)
C3 C6 1.315(3)
C3 C14 1.471(3)
C4 C17 1.381(3)
C5 C9 1.372(3)
C5 C7 1.386(3)
C6 C10 1.456(3)
C7 C15 1.382(3)
C8 C15 1.379(3)
C8 C10 1.389(3)
C9 C10 1.390(3)
C11 C16 1.502(3)
C12 C13 1.392(3)
C18 C19 1.500(4)
C19 C21 1.522(4)
C20 C21 1.499(4)
